data_7101862
loop_
_publ_author_name
'Wang, Yaobing'
'Fu, Hongbing'
'Peng, Aidong'
'Zhao, Yongsheng'
'Ma, Jinshi'
'Ma, Ying'
'Yao, Jiannian'

_publ_section_title
;
 Distinct nanostructures from isomeric molecules of bis(iminopyrrole)
 benzenes: effects of molecular structures on nanostructural
 morphologies.
;
_journal_issue 16
_journal_name_full 'Chemical communications (Cambridge, England)'
_journal_page_first 1623
_journal_page_last 1625
_journal_paper_doi 10.1039/b701327b
_journal_year 2007
_chemical_formula_sum 'C16 H14 N4'
_chemical_formula_weight 262.31
_chemical_name_systematic
;
?
;
_space_group_IT_number 61
_symmetry_cell_setting orthorhombic
_symmetry_space_group_name_Hall '-P 2ac 2ab'
_symmetry_space_group_name_H-M 'P b c a'
_atom_sites_solution_hydrogens geom
_atom_sites_solution_primary direct
_atom_sites_solution_secondary difmap
_audit_creation_method SHELXL-97
_cell_angle_alpha 90.00
_cell_angle_beta 90.00
_cell_angle_gamma 90.00
_cell_formula_units_Z 8
_cell_length_a 10.2048(10)
_cell_length_b 15.5662(15)
_cell_length_c 17.4159(17)
_cell_measurement_reflns_used 3400
_cell_measurement_temperature 293(2)
_cell_measurement_theta_max 22.81
_cell_measurement_theta_min 2.62
_cell_volume 2766.5(5)
_computing_cell_refinement 'Bruker SMART'
_computing_data_collection 'Bruker SMART'
_computing_data_reduction 'Bruker SAINT'
_computing_molecular_graphics 'Bruker SHELXTL'
_computing_publication_material 'Bruker SHELXTL'
_computing_structure_refinement 'SHELXL-97 (Sheldrick, 1997)'
_computing_structure_solution 'SHELXS-97 (Sheldrick, 1990)'
_diffrn_ambient_temperature 293(2)
_diffrn_measured_fraction_theta_full 0.999
_diffrn_measured_fraction_theta_max 0.999
_diffrn_measurement_device_type 'CCD area detector'
_diffrn_measurement_method 'phi and omega scans'
_diffrn_radiation_monochromator graphite
_diffrn_radiation_source 'fine-focus sealed tube'
_diffrn_radiation_type MoK\a
_diffrn_radiation_wavelength 0.71073
_diffrn_reflns_av_R_equivalents 0.0279
_diffrn_reflns_av_sigmaI/netI 0.0313
_diffrn_reflns_limit_h_max 13
_diffrn_reflns_limit_h_min -10
_diffrn_reflns_limit_k_max 18
_diffrn_reflns_limit_k_min -20
_diffrn_reflns_limit_l_max 22
_diffrn_reflns_limit_l_min -22
_diffrn_reflns_number 17434
_diffrn_reflns_theta_full 27.88
_diffrn_reflns_theta_max 27.88
_diffrn_reflns_theta_min 2.34
_exptl_absorpt_coefficient_mu 0.078
_exptl_absorpt_correction_T_max 0.989
_exptl_absorpt_correction_T_min 0.980
_exptl_absorpt_correction_type multi-scan
_exptl_absorpt_process_details SADABS
_exptl_crystal_density_diffrn 1.260
_exptl_crystal_density_method 'not measured'
_exptl_crystal_F_000 1104
_exptl_crystal_size_max 0.20
_exptl_crystal_size_mid 0.18
_exptl_crystal_size_min 0.14
_refine_diff_density_max 0.125
_refine_diff_density_min -0.192
_refine_diff_density_rms 0.029
_refine_ls_extinction_method none
_refine_ls_goodness_of_fit_ref 1.056
_refine_ls_hydrogen_treatment mixed
_refine_ls_matrix_type full
_refine_ls_number_parameters 189
_refine_ls_number_reflns 3301
_refine_ls_number_restraints 0
_refine_ls_restrained_S_all 1.056
_refine_ls_R_factor_all 0.0571
_refine_ls_R_factor_gt 0.0369
_refine_ls_shift/su_max 0.001
_refine_ls_shift/su_mean 0.000
_refine_ls_structure_factor_coef Fsqd
_refine_ls_weighting_details 'calc w=1/[\s^2^(Fo^2^)+(0.0399P)^2^+0.3729P] where P=(Fo^2^+2Fc^2^)/3'
_refine_ls_weighting_scheme calc
_refine_ls_wR_factor_gt 0.0914
_refine_ls_wR_factor_ref 0.0999
_reflns_number_gt 2348
_reflns_number_total 3301
_reflns_threshold_expression >2sigma(I)
_cod_data_source_file b701327b.txt
_cod_data_source_block 50306b
_cod_depositor_comments
;
The following automatic conversions were performed:
'_symmetry_cell_setting' value 'Orthorhombic' changed to 'orthorhombic'
according to '/home/saulius/struct/CIF-dictionaries/cif_core.dic'
dictionary named 'cif_core.dic' version 2.4.1 from
2010-06-29.

'_exptl_absorpt_correction_type' value 'MULTI-SCAN' changed
to 'multi-scan' according to
'/home/saulius/struct/CIF-dictionaries/cif_core.dic' dictionary named
'cif_core.dic' version 2.4.1 from 2010-06-29.

Automatic conversion script
Id: cif_fix_enum 1527 2010-12-29 10:47:43Z saulius 
;
_cod_original_sg_symbol_H-M Pbca
_cod_database_code 7101862

loop_
_symmetry_equiv_pos_as_xyz
'x, y, z'
'-x+1/2, -y, z+1/2'
'-x, y+1/2, -z+1/2'
'x+1/2, -y+1/2, -z'
'-x, -y, -z'
'x-1/2, y, -z-1/2'
'x, -y-1/2, z-1/2'
'-x-1/2, y-1/2, z'

loop_
_atom_site_label
_atom_site_type_symbol
_atom_site_fract_x
_atom_site_fract_y
_atom_site_fract_z
_atom_site_U_iso_or_equiv
_atom_site_adp_type
_atom_site_occupancy
_atom_site_symmetry_multiplicity
_atom_site_calc_flag
_atom_site_refinement_flags
N1 N 0.80880(10) 1.07959(6) 0.57723(6) 0.0430(2) Uani 1 1 d .
N2 N 0.81995(11) 0.79266(6) 0.68383(6) 0.0452(3) Uani 1 1 d .
N3 N 0.61959(10) 1.20798(6) 0.53129(6) 0.0446(3) Uani 1 1 d .
H3 H 0.6614(15) 1.2261(9) 0.5778(9) 0.068(5) Uiso 1 1 d .
N4 N 0.67984(13) 0.64402(7) 0.74315(7) 0.0565(3) Uani 1 1 d .
H4A H 0.6843(15) 0.6400(10) 0.6920(9) 0.065(5) Uiso 1 1 d .
C1 C 0.88256(12) 1.00873(7) 0.60477(7) 0.0404(3) Uani 1 1 d .
C2 C 0.82102(12) 0.93278(7) 0.62545(7) 0.0414(3) Uani 1 1 d .
H2 H 0.7327 0.9251 0.6142 0.050 Uiso 1 1 calc R
C3 C 0.88972(12) 0.86814(7) 0.66270(7) 0.0417(3) Uani 1 1 d .
C4 C 1.02195(13) 0.87872(8) 0.67686(8) 0.0529(3) Uani 1 1 d .
H4 H 1.0690 0.8358 0.7017 0.064 Uiso 1 1 calc R
C5 C 1.08401(13) 0.95329(9) 0.65399(9) 0.0588(4) Uani 1 1 d .
H5 H 1.1735 0.9594 0.6623 0.071 Uiso 1 1 calc R
C6 C 1.01549(13) 1.01862(9) 0.61908(8) 0.0516(3) Uani 1 1 d .
H6 H 1.0580 1.0691 0.6052 0.062 Uiso 1 1 calc R
C7 C 0.72816(12) 1.06690(8) 0.52253(7) 0.0430(3) Uani 1 1 d .
H7 H 0.7287 1.0136 0.4984 0.052 Uiso 1 1 calc R
C8 C 0.63684(12) 1.13004(7) 0.49616(7) 0.0422(3) Uani 1 1 d .
C9 C 0.54814(13) 1.12595(9) 0.43668(7) 0.0508(3) Uani 1 1 d .
H9 H 0.5378 1.0803 0.4027 0.061 Uiso 1 1 calc R
C10 C 0.47651(14) 1.20222(9) 0.43626(8) 0.0540(3) Uani 1 1 d .
H10 H 0.4103 1.2170 0.4020 0.065 Uiso 1 1 calc R
C11 C 0.52200(13) 1.25111(9) 0.49556(8) 0.0502(3) Uani 1 1 d .
H11 H 0.4910 1.3052 0.5092 0.060 Uiso 1 1 calc R
C12 C 0.82022(12) 0.77178(7) 0.75453(7) 0.0454(3) Uani 1 1 d .
H12 H 0.8707 0.8046 0.7879 0.054 Uiso 1 1 calc R
C13 C 0.74856(13) 0.70158(8) 0.78594(7) 0.0454(3) Uani 1 1 d .
C14 C 0.72028(14) 0.68475(9) 0.86172(8) 0.0534(3) Uani 1 1 d .
H14 H 0.7538 0.7141 0.9039 0.064 Uiso 1 1 calc R
C15 C 0.63303(15) 0.61640(9) 0.86422(8) 0.0578(4) Uani 1 1 d .
H15 H 0.5968 0.5919 0.9081 0.069 Uiso 1 1 calc R
C16 C 0.61051(17) 0.59200(9) 0.79053(9) 0.0659(4) Uani 1 1 d .
H16 H 0.5565 0.5471 0.7751 0.079 Uiso 1 1 calc R

loop_
_atom_site_aniso_label
_atom_site_aniso_U_11
_atom_site_aniso_U_22
_atom_site_aniso_U_33
_atom_site_aniso_U_23
_atom_site_aniso_U_13
_atom_site_aniso_U_12
N1 0.0448(6) 0.0362(5) 0.0481(6) 0.0026(4) -0.0019(5) -0.0011(4)
N2 0.0531(6) 0.0336(5) 0.0490(6) 0.0003(4) -0.0075(5) 0.0030(4)
N3 0.0484(6) 0.0415(6) 0.0438(6) 0.0021(4) -0.0021(5) 0.0027(5)
N4 0.0808(8) 0.0452(6) 0.0434(6) 0.0007(5) 0.0017(6) -0.0085(6)
C1 0.0421(6) 0.0354(6) 0.0438(6) -0.0028(5) -0.0013(5) 0.0023(5)
C2 0.0381(6) 0.0375(6) 0.0487(7) -0.0024(5) -0.0071(5) 0.0003(5)
C3 0.0452(7) 0.0351(6) 0.0446(7) -0.0048(5) -0.0031(5) 0.0032(5)
C4 0.0444(7) 0.0488(7) 0.0655(9) 0.0013(6) -0.0066(6) 0.0120(6)
C5 0.0346(7) 0.0651(9) 0.0768(10) 0.0028(7) -0.0032(6) 0.0021(6)
C6 0.0428(7) 0.0480(7) 0.0641(8) 0.0029(6) 0.0009(6) -0.0056(6)
C7 0.0470(7) 0.0380(6) 0.0439(6) -0.0001(5) 0.0014(6) -0.0012(5)
C8 0.0449(7) 0.0394(6) 0.0423(6) 0.0025(5) 0.0008(5) -0.0012(5)
C9 0.0537(8) 0.0510(7) 0.0477(7) -0.0014(6) -0.0052(6) -0.0022(6)
C10 0.0481(7) 0.0612(8) 0.0527(8) 0.0093(6) -0.0080(6) 0.0033(6)
C11 0.0506(7) 0.0460(7) 0.0541(7) 0.0083(6) 0.0017(6) 0.0085(6)
C12 0.0462(7) 0.0411(6) 0.0488(7) -0.0048(5) -0.0063(6) 0.0065(5)
C13 0.0508(7) 0.0400(6) 0.0454(7) -0.0012(5) -0.0033(6) 0.0100(5)
C14 0.0600(8) 0.0568(8) 0.0436(7) -0.0009(6) -0.0041(6) 0.0095(7)
C15 0.0677(9) 0.0558(8) 0.0498(8) 0.0081(6) 0.0080(7) 0.0096(7)
C16 0.0874(11) 0.0517(8) 0.0586(9) 0.0048(7) 0.0041(8) -0.0136(8)

loop_
_atom_type_symbol
_atom_type_description
_atom_type_scat_dispersion_real
_atom_type_scat_dispersion_imag
_atom_type_scat_source
C C 0.0033 0.0016 'International Tables Vol C Tables 4.2.6.8 and 6.1.1.4'
H H 0.0000 0.0000 'International Tables Vol C Tables 4.2.6.8 and 6.1.1.4'
N N 0.0061 0.0033 'International Tables Vol C Tables 4.2.6.8 and 6.1.1.4'

loop_
_geom_angle_atom_site_label_1
_geom_angle_atom_site_label_2
_geom_angle_atom_site_label_3
_geom_angle
C7 N1 C1 118.35(10)
C12 N2 C3 117.38(11)
C11 N3 C8 109.19(11)
C11 N3 H3 124.8(9)
C8 N3 H3 125.5(9)
C16 N4 C13 109.22(12)
C16 N4 H4A 126.2(10)
C13 N4 H4A 124.5(10)
C2 C1 C6 119.39(11)
C2 C1 N1 120.70(11)
C6 C1 N1 119.54(10)
C1 C2 C3 120.74(11)
C1 C2 H2 119.6
C3 C2 H2 119.6
C4 C3 C2 119.37(11)
C4 C3 N2 122.77(11)
C2 C3 N2 117.85(11)
C5 C4 C3 119.78(12)
C5 C4 H4 120.1
C3 C4 H4 120.1
C6 C5 C4 121.05(12)
C6 C5 H5 119.5
C4 C5 H5 119.5
C5 C6 C1 119.61(12)
C5 C6 H6 120.2
C1 C6 H6 120.2
N1 C7 C8 123.67(11)
N1 C7 H7 118.2
C8 C7 H7 118.2
N3 C8 C9 107.00(11)
N3 C8 C7 123.29(11)
C9 C8 C7 129.65(11)
C8 C9 C10 108.00(12)
C8 C9 H9 126.0
C10 C9 H9 126.0
C11 C10 C9 107.02(12)
C11 C10 H10 126.5
C9 C10 H10 126.5
N3 C11 C10 108.77(12)
N3 C11 H11 125.6
C10 C11 H11 125.6
N2 C12 C13 124.47(12)
N2 C12 H12 117.8
C13 C12 H12 117.8
N4 C13 C14 106.98(12)
N4 C13 C12 124.04(12)
C14 C13 C12 128.47(12)
C13 C14 C15 108.09(12)
C13 C14 H14 126.0
C15 C14 H14 126.0
C16 C15 C14 107.05(13)
C16 C15 H15 126.5
C14 C15 H15 126.5
N4 C16 C15 108.66(14)
N4 C16 H16 125.7
C15 C16 H16 125.7

loop_
_geom_bond_atom_site_label_1
_geom_bond_atom_site_label_2
_geom_bond_distance
N1 C7 1.2743(15)
N1 C1 1.4188(14)
N2 C12 1.2736(16)
N2 C3 1.4222(15)
N3 C11 1.3527(16)
N3 C8 1.3701(15)
N3 H3 0.958(16)
N4 C16 1.3554(18)
N4 C13 1.3601(17)
N4 H4A 0.894(15)
C1 C2 1.3863(16)
C1 C6 1.3878(18)
C2 C3 1.3874(16)
C2 H2 0.9300
C3 C4 1.3816(18)
C4 C5 1.3810(19)
C4 H4 0.9300
C5 C6 1.3758(19)
C5 H5 0.9300
C6 H6 0.9300
C7 C8 1.4301(16)
C7 H7 0.9300
C8 C9 1.3772(17)
C9 C10 1.3943(19)
C9 H9 0.9300
C10 C11 1.3642(19)
C10 H10 0.9300
C11 H11 0.9300
C12 C13 1.4242(18)
C12 H12 0.9300
C13 C14 1.3760(18)
C14 C15 1.388(2)
C14 H14 0.9300
C15 C16 1.358(2)
C15 H15 0.9300
C16 H16 0.9300

loop_
_geom_hbond_atom_site_label_D
_geom_hbond_atom_site_label_H
_geom_hbond_atom_site_label_A
_geom_hbond_distance_DH
_geom_hbond_distance_HA
_geom_hbond_distance_DA
_geom_hbond_angle_DHA
_geom_hbond_site_symmetry_A
N4 H4A N1 0.894(15) 2.210(15) 3.0610(16) 158.8(13) 8_755
N3 H3 N2 0.958(16) 2.126(15) 3.0292(15) 156.6(13) 8_765

loop_
_geom_torsion_atom_site_label_1
_geom_torsion_atom_site_label_2
_geom_torsion_atom_site_label_3
_geom_torsion_atom_site_label_4
_geom_torsion
C7 N1 C1 C2 -51.32(16)
C7 N1 C1 C6 135.76(13)
C6 C1 C2 C3 2.39(18)
N1 C1 C2 C3 -170.54(11)
C1 C2 C3 C4 -2.22(18)
C1 C2 C3 N2 178.61(11)
C12 N2 C3 C4 58.22(17)
C12 N2 C3 C2 -122.64(13)
C2 C3 C4 C5 0.1(2)
N2 C3 C4 C5 179.24(12)
C3 C4 C5 C6 1.8(2)
C4 C5 C6 C1 -1.7(2)
C2 C1 C6 C5 -0.4(2)
N1 C1 C6 C5 172.56(12)
C1 N1 C7 C8 171.94(11)
C11 N3 C8 C9 0.70(14)
C11 N3 C8 C7 -176.69(11)
N1 C7 C8 N3 -5.61(19)
N1 C7 C8 C9 177.63(13)
N3 C8 C9 C10 -0.19(14)
C7 C8 C9 C10 176.97(12)
C8 C9 C10 C11 -0.37(15)
C8 N3 C11 C10 -0.95(15)
C9 C10 C11 N3 0.81(15)
C3 N2 C12 C13 175.76(11)
C16 N4 C13 C14 -0.26(16)
C16 N4 C13 C12 -172.65(13)
N2 C12 C13 N4 5.7(2)
N2 C12 C13 C14 -164.94(13)
N4 C13 C14 C15 -0.24(15)
C12 C13 C14 C15 171.70(12)
C13 C14 C15 C16 0.65(16)
C13 N4 C16 C15 0.68(17)
C14 C15 C16 N4 -0.81(17)

loop_
_cod_related_entry_id
_cod_related_entry_database
_cod_related_entry_code
1 ChemSpider 10194459
